data_7200589
loop_
_publ_author_name
'Niu, Cao-Yuan'
'Wu, Ben-Lai'
'Zheng, Xian-Fu'
'Wan, Xin-Sheng'
'Zhang, Hong-Yun'
'Niu, Yun-Yin'
'Meng, Lu-Yan'

_publ_section_title
;
 Counteranion's effects on the structures of supramolecular silver
 coordination compounds of one asymmetric and one biting organic
 ligands
;
_journal_issue 7
_journal_name_full CrystEngComm
_journal_page_first 1373
_journal_paper_doi 10.1039/b818745b
_journal_volume 11
_journal_year 2009
_chemical_formula_sum 'C75 H66 Ag4 As4 F24 N18 O9'
_chemical_formula_weight 2550.59
_chemical_name_systematic
;
?
;
_space_group_IT_number 167
_symmetry_cell_setting trigonal
_symmetry_space_group_name_Hall '-R 3 2"c'
_symmetry_space_group_name_H-M 'R -3 c :H'
_atom_sites_solution_hydrogens geom
_atom_sites_solution_primary direct
_atom_sites_solution_secondary difmap
_audit_creation_method SHELXL-97
_cell_angle_alpha 90.00
_cell_angle_beta 90.00
_cell_angle_gamma 120.00
_cell_formula_units_Z 6
_cell_length_a 25.9571(7)
_cell_length_b 25.9571(7)
_cell_length_c 22.5629(12)
_cell_measurement_temperature 173(2)
_cell_measurement_theta_max 25.50
_cell_measurement_theta_min 2.02
_cell_volume 13165.5(9)
_computing_cell_refinement 'Bruker SMART'
_computing_data_collection 'Bruker SMART'
_computing_data_reduction 'Bruker SAINT'
_computing_molecular_graphics 'Bruker SHELXTL'
_computing_publication_material 'Bruker SHELXTL'
_computing_structure_refinement 'SHELXL-97 (Sheldrick, 1997)'
_computing_structure_solution 'SHELXS-97 (Sheldrick, 1990)'
_diffrn_ambient_temperature 173(2)
_diffrn_measured_fraction_theta_full 1.000
_diffrn_measured_fraction_theta_max 1.000
_diffrn_measurement_device_type 'CCD area detector'
_diffrn_measurement_method 'phi and omega scans'
_diffrn_radiation_monochromator graphite
_diffrn_radiation_source 'fine-focus sealed tube'
_diffrn_radiation_type MoK\a
_diffrn_radiation_wavelength 0.71073
_diffrn_reflns_av_R_equivalents 0.0224
_diffrn_reflns_av_sigmaI/netI 0.0116
_diffrn_reflns_limit_h_max 31
_diffrn_reflns_limit_h_min -31
_diffrn_reflns_limit_k_max 29
_diffrn_reflns_limit_k_min -31
_diffrn_reflns_limit_l_max 25
_diffrn_reflns_limit_l_min -27
_diffrn_reflns_number 23848
_diffrn_reflns_theta_full 25.50
_diffrn_reflns_theta_max 25.50
_diffrn_reflns_theta_min 2.02
_exptl_absorpt_coefficient_mu 2.493
_exptl_absorpt_correction_T_max 0.5634
_exptl_absorpt_correction_T_min 0.3808
_exptl_absorpt_correction_type multi-scan
_exptl_absorpt_process_details sadabs
_exptl_crystal_colour colourless
_exptl_crystal_density_diffrn 1.928
_exptl_crystal_density_method 'not measured'
_exptl_crystal_description block
_exptl_crystal_F_000 7482
_exptl_crystal_size_max 0.48
_exptl_crystal_size_mid 0.30
_exptl_crystal_size_min 0.26
_refine_diff_density_max 0.784
_refine_diff_density_min -0.718
_refine_diff_density_rms 0.085
_refine_ls_extinction_method none
_refine_ls_goodness_of_fit_ref 1.041
_refine_ls_hydrogen_treatment constr
_refine_ls_matrix_type full
_refine_ls_number_parameters 211
_refine_ls_number_reflns 2740
_refine_ls_number_restraints 14
_refine_ls_restrained_S_all 1.044
_refine_ls_R_factor_all 0.0393
_refine_ls_R_factor_gt 0.0349
_refine_ls_shift/su_max 0.001
_refine_ls_shift/su_mean 0.000
_refine_ls_structure_factor_coef Fsqd
_refine_ls_weighting_details 'calc w=1/[\s^2^(Fo^2^)+(0.0670P)^2^+37.9821P] where P=(Fo^2^+2Fc^2^)/3'
_refine_ls_weighting_scheme calc
_refine_ls_wR_factor_gt 0.1022
_refine_ls_wR_factor_ref 0.1060
_reflns_number_gt 2421
_reflns_number_total 2740
_reflns_threshold_expression >2sigma(I)
_cod_data_source_file b818745b.txt
_cod_data_source_block 1
_cod_original_sg_symbol_H-M R-3c
_cod_database_code 7200589

loop_
_symmetry_equiv_pos_as_xyz
'x, y, z'
'-y, x-y, z'
'-x+y, -x, z'
'y, x, -z+1/2'
'x-y, -y, -z+1/2'
'-x, -x+y, -z+1/2'
'x+2/3, y+1/3, z+1/3'
'-y+2/3, x-y+1/3, z+1/3'
'-x+y+2/3, -x+1/3, z+1/3'
'y+2/3, x+1/3, -z+5/6'
'x-y+2/3, -y+1/3, -z+5/6'
'-x+2/3, -x+y+1/3, -z+5/6'
'x+1/3, y+2/3, z+2/3'
'-y+1/3, x-y+2/3, z+2/3'
'-x+y+1/3, -x+2/3, z+2/3'
'y+1/3, x+2/3, -z+7/6'
'x-y+1/3, -y+2/3, -z+7/6'
'-x+1/3, -x+y+2/3, -z+7/6'
'-x, -y, -z'
'y, -x+y, -z'
'x-y, x, -z'
'-y, -x, z-1/2'
'-x+y, y, z-1/2'
'x, x-y, z-1/2'
'-x+2/3, -y+1/3, -z+1/3'
'y+2/3, -x+y+1/3, -z+1/3'
'x-y+2/3, x+1/3, -z+1/3'
'-y+2/3, -x+1/3, z-1/6'
'-x+y+2/3, y+1/3, z-1/6'
'x+2/3, x-y+1/3, z-1/6'
'-x+1/3, -y+2/3, -z+2/3'
'y+1/3, -x+y+2/3, -z+2/3'
'x-y+1/3, x+2/3, -z+2/3'
'-y+1/3, -x+2/3, z+1/6'
'-x+y+1/3, y+2/3, z+1/6'
'x+1/3, x-y+2/3, z+1/6'

loop_
_atom_site_label
_atom_site_type_symbol
_atom_site_fract_x
_atom_site_fract_y
_atom_site_fract_z
_atom_site_U_iso_or_equiv
_atom_site_adp_type
_atom_site_occupancy
_atom_site_symmetry_multiplicity
_atom_site_calc_flag
_atom_site_refinement_flags
_atom_site_disorder_assembly
_atom_site_disorder_group
Ag1 Ag 0.3333 0.849046(16) -0.0833 0.05087(16) Uani 1 2 d S . .
Ag2 Ag 0.3333 0.6667 0.4167 0.0502(2) Uani 1 6 d S . .
C7 C 0.26386(13) 0.77401(13) 0.22637(12) 0.0325(6) Uani 1 1 d . . .
H7 H 0.2885 0.7594 0.2119 0.039 Uiso 1 1 calc R . .
C3 C 0.26222(14) 0.81080(13) 0.12369(12) 0.0321(6) Uani 1 1 d . . .
C10 C 0.20540(15) 0.81941(14) 0.20841(13) 0.0366(7) Uani 1 1 d . . .
C11 C 0.27299(14) 0.74241(15) 0.32599(14) 0.0369(7) Uani 1 1 d . . .
C9 C 0.21314(14) 0.79042(14) 0.30911(12) 0.0356(7) Uani 1 1 d . . .
C6 C 0.24218(14) 0.80015(13) 0.18689(12) 0.0330(6) Uani 1 1 d . . .
C8 C 0.25033(13) 0.76902(13) 0.28581(12) 0.0322(6) Uani 1 1 d . . .
N3 N 0.19230(12) 0.81374(12) 0.26701(11) 0.0374(6) Uani 1 1 d . . .
H1 H 0.1682 0.8262 0.2793 0.045 Uiso 1 1 calc R . .
O1 O 0.19840(12) 0.78835(12) 0.36166(9) 0.0492(6) Uani 1 1 d . . .
C2 C 0.30148(15) 0.86771(14) 0.10392(14) 0.0398(7) Uani 1 1 d . . .
H2 H 0.3158 0.9005 0.1304 0.048 Uiso 1 1 calc R . .
C4 C 0.24307(16) 0.76490(14) 0.08284(13) 0.0398(7) Uani 1 1 d . . .
H4 H 0.2156 0.7252 0.0942 0.048 Uiso 1 1 calc R . .
C5 C 0.26436(16) 0.77748(15) 0.02533(13) 0.0409(7) Uani 1 1 d D . .
H5 H 0.2514 0.7455 -0.0020 0.049 Uiso 1 1 calc RD . .
C1 C 0.31973(14) 0.87667(15) 0.04548(14) 0.0400(7) Uani 1 1 d . . .
H1A H 0.3460 0.9161 0.0324 0.048 Uiso 1 1 calc R . .
N2 N 0.29070(15) 0.72015(16) 0.35710(13) 0.0532(8) Uani 1 1 d . . .
N1 N 0.30202(12) 0.83218(12) 0.00667(11) 0.0363(6) Uani 1 1 d . . .
C12 C 0.1757(2) 0.84486(19) 0.17205(15) 0.0539(9) Uani 1 1 d . . .
H12A H 0.1474 0.8498 0.1967 0.081 Uiso 1 1 calc R . .
H12B H 0.1545 0.8179 0.1391 0.081 Uiso 1 1 calc R . .
H12C H 0.2057 0.8836 0.1564 0.081 Uiso 1 1 calc R . .
As1 As 0.3333 0.6667 0.1667 0.0379(2) Uani 1 6 d S . .
As2 As 0.3333 0.01620(3) 0.9167 0.0960(3) Uani 1 2 d S . .
F1 F 0.31218(14) 0.70675(13) 0.12387(14) 0.0868(9) Uani 1 1 d . . .
F2 F 0.2784(4) 0.0308(4) 0.9150(4) 0.256(5) Uani 1 1 d . . .
F3 F 0.3839(3) -0.0040(4) 0.9169(5) 0.257(5) Uani 1 1 d . . .
F4 F 0.3274(3) 0.0143(5) 0.9887(3) 0.271(5) Uani 1 1 d . . .
O2 O 0.4348(7) 0.1014(7) 0.0833 0.268(7) Uani 1 2 d SDU . .
C13 C 0.4512(12) 0.1366(10) 0.0338(9) 0.189(9) Uani 0.50 1 d PDU . .
H13A H 0.4211 0.1477 0.0249 0.284 Uiso 0.50 1 calc PR . .
H13B H 0.4548 0.1147 0.0002 0.284 Uiso 0.50 1 calc PR . .
H13C H 0.4896 0.1726 0.0408 0.284 Uiso 0.50 1 calc PR . .

loop_
_atom_site_aniso_label
_atom_site_aniso_U_11
_atom_site_aniso_U_22
_atom_site_aniso_U_33
_atom_site_aniso_U_23
_atom_site_aniso_U_13
_atom_site_aniso_U_12
Ag1 0.0671(3) 0.0654(2) 0.0206(2) 0.00665(7) 0.01329(15) 0.03353(14)
Ag2 0.0463(2) 0.0463(2) 0.0580(4) 0.000 0.000 0.02313(12)
C7 0.0364(15) 0.0382(15) 0.0274(14) 0.0031(11) 0.0067(11) 0.0219(13)
C3 0.0401(16) 0.0420(16) 0.0229(14) 0.0040(11) 0.0059(11) 0.0271(13)
C10 0.0485(17) 0.0425(16) 0.0259(14) 0.0045(12) 0.0059(12) 0.0279(15)
C11 0.0358(16) 0.0460(17) 0.0287(15) 0.0039(13) 0.0029(12) 0.0202(14)
C9 0.0400(16) 0.0446(17) 0.0249(15) 0.0025(12) 0.0047(12) 0.0232(14)
C6 0.0410(16) 0.0399(16) 0.0220(13) 0.0033(11) 0.0067(12) 0.0233(13)
C8 0.0347(15) 0.0377(15) 0.0258(13) 0.0031(11) 0.0021(11) 0.0192(13)
N3 0.0506(15) 0.0521(15) 0.0238(11) 0.0056(10) 0.0106(11) 0.0363(13)
O1 0.0681(16) 0.0764(17) 0.0222(10) 0.0078(10) 0.0125(10) 0.0503(14)
C2 0.0482(18) 0.0409(17) 0.0273(15) -0.0034(12) 0.0025(13) 0.0200(15)
C4 0.0564(19) 0.0351(16) 0.0306(15) 0.0024(12) 0.0076(14) 0.0249(15)
C5 0.057(2) 0.0442(17) 0.0278(15) -0.0017(13) 0.0041(14) 0.0296(16)
C1 0.0417(17) 0.0439(17) 0.0317(16) 0.0048(13) 0.0072(13) 0.0194(14)
N2 0.0577(19) 0.068(2) 0.0396(16) 0.0095(15) -0.0056(14) 0.0358(17)
N1 0.0429(15) 0.0522(16) 0.0222(12) 0.0039(11) 0.0061(10) 0.0301(13)
C12 0.079(3) 0.078(3) 0.0347(18) 0.0118(17) 0.0105(17) 0.061(2)
As1 0.0296(3) 0.0296(3) 0.0544(5) 0.000 0.000 0.01479(13)
As2 0.1007(6) 0.0777(4) 0.1173(7) 0.0307(3) 0.0614(6) 0.0503(3)
F1 0.092(2) 0.0800(18) 0.107(2) 0.0262(16) -0.0088(17) 0.0572(16)
F2 0.301(9) 0.328(9) 0.295(10) 0.134(8) 0.133(8) 0.273(8)
F3 0.116(4) 0.219(7) 0.462(15) -0.002(7) 0.060(6) 0.104(5)
F4 0.151(5) 0.470(15) 0.129(5) 0.037(7) 0.044(4) 0.108(8)
O2 0.274(8) 0.274(8) 0.246(11) 0.018(5) -0.018(5) 0.128(8)
C13 0.191(12) 0.180(12) 0.197(13) 0.033(9) -0.009(9) 0.093(9)

loop_
_atom_type_symbol
_atom_type_description
_atom_type_scat_dispersion_real
_atom_type_scat_dispersion_imag
_atom_type_scat_source
C C 0.0033 0.0016 'International Tables Vol C Tables 4.2.6.8 and 6.1.1.4'
H H 0.0000 0.0000 'International Tables Vol C Tables 4.2.6.8 and 6.1.1.4'
N N 0.0061 0.0033 'International Tables Vol C Tables 4.2.6.8 and 6.1.1.4'
O O 0.0106 0.0060 'International Tables Vol C Tables 4.2.6.8 and 6.1.1.4'
F F 0.0171 0.0103 'International Tables Vol C Tables 4.2.6.8 and 6.1.1.4'
As As 0.0499 2.0058 'International Tables Vol C Tables 4.2.6.8 and 6.1.1.4'
Ag Ag -0.8971 1.1015 'International Tables Vol C Tables 4.2.6.8 and 6.1.1.4'

loop_
_geom_angle_atom_site_label_1
_geom_angle_atom_site_label_2
_geom_angle_atom_site_label_3
_geom_angle
_geom_angle_site_symmetry_1
_geom_angle_site_symmetry_3
_geom_angle_publ_flag
N1 Ag1 N1 178.33(14) 12_554 . ?
N2 Ag2 N2 173.66(16) 10_455 . ?
N2 Ag2 N2 90.08(15) 10_455 2_665 ?
N2 Ag2 N2 94.75(10) . 2_665 ?
N2 Ag2 N2 80.74(16) 10_455 3_565 ?
N2 Ag2 N2 94.75(10) . 3_565 ?
N2 Ag2 N2 94.75(10) 2_665 3_565 ?
N2 Ag2 N2 94.75(10) 10_455 11_565 ?
N2 Ag2 N2 90.08(15) . 11_565 ?
N2 Ag2 N2 80.74(16) 2_665 11_565 ?
N2 Ag2 N2 173.67(15) 3_565 11_565 ?
N2 Ag2 N2 94.75(10) 10_455 12 ?
N2 Ag2 N2 80.74(16) . 12 ?
N2 Ag2 N2 173.66(15) 2_665 12 ?
N2 Ag2 N2 90.08(15) 3_565 12 ?
N2 Ag2 N2 94.75(10) 11_565 12 ?
C8 C7 C6 121.4(3) . . ?
C8 C7 H7 119.3 . . ?
C6 C7 H7 119.3 . . ?
C2 C3 C4 117.3(3) . . ?
C2 C3 C6 120.5(3) . . ?
C4 C3 C6 122.2(3) . . ?
N3 C10 C6 119.3(3) . . ?
N3 C10 C12 115.4(3) . . ?
C6 C10 C12 125.2(3) . . ?
N2 C11 C8 178.4(4) . . ?
O1 C9 N3 120.0(3) . . ?
O1 C9 C8 126.0(3) . . ?
N3 C9 C8 114.0(2) . . ?
C10 C6 C7 118.3(3) . . ?
C10 C6 C3 120.8(3) . . ?
C7 C6 C3 120.7(3) . . ?
C7 C8 C11 121.0(3) . . ?
C7 C8 C9 120.7(3) . . ?
C11 C8 C9 118.2(3) . . ?
C10 N3 C9 126.1(3) . . ?
C10 N3 H1 116.9 . . ?
C9 N3 H1 116.9 . . ?
C1 C2 C3 119.7(3) . . ?
C1 C2 H2 120.2 . . ?
C3 C2 H2 120.2 . . ?
C5 C4 C3 119.4(3) . . ?
C5 C4 H4 120.3 . . ?
C3 C4 H4 120.3 . . ?
N1 C5 C4 122.9(3) . . ?
N1 C5 H5 118.5 . . ?
C4 C5 H5 118.5 . . ?
N1 C1 C2 122.7(3) . . ?
N1 C1 H1A 118.7 . . ?
C2 C1 H1A 118.7 . . ?
C11 N2 Ag2 173.9(3) . . ?
C5 N1 C1 117.9(3) . . ?
C5 N1 Ag1 121.3(2) . . ?
C1 N1 Ag1 120.8(2) . . ?
C10 C12 H12A 109.5 . . ?
C10 C12 H12B 109.5 . . ?
H12A C12 H12B 109.5 . . ?
C10 C12 H12C 109.5 . . ?
H12A C12 H12C 109.5 . . ?
H12B C12 H12C 109.5 . . ?
F1 As1 F1 179.996(1) 25_565 . ?
F1 As1 F1 89.11(16) 25_565 2_665 ?
F1 As1 F1 90.89(16) . 2_665 ?
F1 As1 F1 89.11(16) 25_565 3_565 ?
F1 As1 F1 90.89(16) . 3_565 ?
F1 As1 F1 90.89(16) 2_665 3_565 ?
F1 As1 F1 90.89(16) 25_565 26_455 ?
F1 As1 F1 89.11(16) . 26_455 ?
F1 As1 F1 180.00(18) 2_665 26_455 ?
F1 As1 F1 89.11(16) 3_565 26_455 ?
F1 As1 F1 90.89(16) 25_565 27 ?
F1 As1 F1 89.11(16) . 27 ?
F1 As1 F1 89.11(16) 2_665 27 ?
F1 As1 F1 179.997(1) 3_565 27 ?
F1 As1 F1 90.89(16) 26_455 27 ?
F4 As2 F4 178.1(9) 12_556 . ?
F4 As2 F3 93.8(6) 12_556 12_556 ?
F4 As2 F3 87.6(5) . 12_556 ?
F4 As2 F3 87.6(5) 12_556 . ?
F4 As2 F3 93.8(6) . . ?
F3 As2 F3 87.9(5) 12_556 . ?
F4 As2 F2 91.6(5) 12_556 . ?
F4 As2 F2 87.1(4) . . ?
F3 As2 F2 87.5(4) 12_556 . ?
F3 As2 F2 175.3(5) . . ?
F4 As2 F2 87.1(4) 12_556 12_556 ?
F4 As2 F2 91.6(5) . 12_556 ?
F3 As2 F2 175.3(5) 12_556 12_556 ?
F3 As2 F2 87.5(4) . 12_556 ?
F2 As2 F2 97.1(7) . 12_556 ?
C13 O2 C13 121(3) . 16_544 ?
O2 C13 H13A 109.5 . . ?
O2 C13 H13B 109.5 . . ?
H13A C13 H13B 109.5 . . ?
O2 C13 H13C 109.5 . . ?
H13A C13 H13C 109.5 . . ?
H13B C13 H13C 109.5 . . ?

loop_
_geom_bond_atom_site_label_1
_geom_bond_atom_site_label_2
_geom_bond_distance
_geom_bond_site_symmetry_2
_geom_bond_publ_flag
Ag1 N1 2.149(2) 12_554 ?
Ag1 N1 2.150(2) . ?
Ag2 N2 2.548(3) 10_455 ?
Ag2 N2 2.548(3) . ?
Ag2 N2 2.548(3) 2_665 ?
Ag2 N2 2.548(3) 3_565 ?
Ag2 N2 2.549(3) 11_565 ?
Ag2 N2 2.549(3) 12 ?
C7 C8 1.376(4) . ?
C7 C6 1.397(4) . ?
C7 H7 0.9500 . ?
C3 C2 1.384(4) . ?
C3 C4 1.387(4) . ?
C3 C6 1.496(4) . ?
C10 N3 1.355(4) . ?
C10 C6 1.369(4) . ?
C10 C12 1.487(5) . ?
C11 N2 1.142(4) . ?
C11 C8 1.432(4) . ?
C9 O1 1.239(4) . ?
C9 N3 1.375(4) . ?
C9 C8 1.433(4) . ?
N3 H1 0.8800 . ?
C2 C1 1.381(4) . ?
C2 H2 0.9500 . ?
C4 C5 1.384(4) . ?
C4 H4 0.9500 . ?
C5 N1 1.327(4) . ?
C5 H5 0.9500 . ?
C1 N1 1.335(4) . ?
C1 H1A 0.9500 . ?
C12 H12A 0.9800 . ?
C12 H12B 0.9800 . ?
C12 H12C 0.9800 . ?
As1 F1 1.699(2) 25_565 ?
As1 F1 1.699(2) . ?
As1 F1 1.699(2) 2_665 ?
As1 F1 1.699(2) 3_565 ?
As1 F1 1.699(2) 26_455 ?
As1 F1 1.699(2) 27 ?
As2 F4 1.631(7) 12_556 ?
As2 F4 1.631(7) . ?
As2 F3 1.639(6) 12_556 ?
As2 F3 1.639(6) . ?
As2 F2 1.649(6) . ?
As2 F2 1.649(6) 12_556 ?
O2 C13 1.370(10) . ?
O2 C13 1.370(10) 16_544 ?
C13 H13A 0.9800 . ?
C13 H13B 0.9800 . ?
C13 H13C 0.9800 . ?

loop_
_geom_hbond_atom_site_label_D
_geom_hbond_atom_site_label_H
_geom_hbond_atom_site_label_A
_geom_hbond_distance_DH
_geom_hbond_distance_HA
_geom_hbond_distance_DA
_geom_hbond_angle_DHA
_geom_hbond_site_symmetry_A
N3 H1 O1 0.88 2.02 2.874(3) 163.0 31_565

loop_
_geom_torsion_atom_site_label_1
_geom_torsion_atom_site_label_2
_geom_torsion_atom_site_label_3
_geom_torsion_atom_site_label_4
_geom_torsion
_geom_torsion_site_symmetry_1
_geom_torsion_site_symmetry_2
_geom_torsion_site_symmetry_3
_geom_torsion_site_symmetry_4
_geom_torsion_publ_flag
N3 C10 C6 C7 1.4(5) . . . . ?
C12 C10 C6 C7 -176.2(3) . . . . ?
N3 C10 C6 C3 -174.2(3) . . . . ?
C12 C10 C6 C3 8.1(5) . . . . ?
C8 C7 C6 C10 -1.9(5) . . . . ?
C8 C7 C6 C3 173.8(3) . . . . ?
C2 C3 C6 C10 69.5(4) . . . . ?
C4 C3 C6 C10 -111.0(4) . . . . ?
C2 C3 C6 C7 -106.0(4) . . . . ?
C4 C3 C6 C7 73.5(4) . . . . ?
C6 C7 C8 C11 -179.7(3) . . . . ?
C6 C7 C8 C9 0.3(5) . . . . ?
N2 C11 C8 C7 -45(13) . . . . ?
N2 C11 C8 C9 135(13) . . . . ?
O1 C9 C8 C7 -179.7(3) . . . . ?
N3 C9 C8 C7 1.7(4) . . . . ?
O1 C9 C8 C11 0.2(5) . . . . ?
N3 C9 C8 C11 -178.4(3) . . . . ?
C6 C10 N3 C9 0.7(5) . . . . ?
C12 C10 N3 C9 178.6(3) . . . . ?
O1 C9 N3 C10 179.1(3) . . . . ?
C8 C9 N3 C10 -2.2(5) . . . . ?
C4 C3 C2 C1 0.1(5) . . . . ?
C6 C3 C2 C1 179.7(3) . . . . ?
C2 C3 C4 C5 1.1(5) . . . . ?
C6 C3 C4 C5 -178.5(3) . . . . ?
C3 C4 C5 N1 -1.1(5) . . . . ?
C3 C2 C1 N1 -1.5(5) . . . . ?
C8 C11 N2 Ag2 33(15) . . . . ?
N2 Ag2 N2 C11 92(3) 10_455 . . . ?
N2 Ag2 N2 C11 -48(3) 2_665 . . . ?
N2 Ag2 N2 C11 47(3) 3_565 . . . ?
N2 Ag2 N2 C11 -129(3) 11_565 . . . ?
N2 Ag2 N2 C11 137(3) 12 . . . ?
C4 C5 N1 C1 -0.1(5) . . . . ?
C4 C5 N1 Ag1 -179.8(3) . . . . ?
C2 C1 N1 C5 1.4(5) . . . . ?
C2 C1 N1 Ag1 -178.9(3) . . . . ?
N1 Ag1 N1 C5 -35.7(2) 12_554 . . . ?
N1 Ag1 N1 C1 144.7(2) 12_554 . . . ?
